data_2236549
loop_
_publ_author_name
'Shafiq, Muhammad'
'Harrison, William T. A.'
'Khan, Islam Ullah'

_publ_section_title
;
 6-Bromo-1-methyl-4-[2-(4-nitrobenzylidene)hydrazin-1-ylidene]-2,2-dioxo-3,4-dihydro-1<i>H</i>-2\l^6^,1-benzothiazine
;
_journal_coeditor_code PV2578
_journal_issue 9
_journal_name_full 'Acta Crystallographica Section E'
_journal_page_first o2717
_journal_paper_doi 10.1107/S1600536812035374
_journal_volume 68
_journal_year 2012
_chemical_formula_moiety 'C16 H13 Br N4 O4 S'
_chemical_formula_sum 'C16 H13 Br N4 O4 S'
_chemical_formula_weight 437.27
_chemical_name_systematic
6-Bromo-1-methyl-4-[2-(4-nitrobenzylidene)hydrazin-1-ylidene]-2,2-dioxo-3,4-dihydro-1<i>H</i>-2\l^6^,1-benzothiazine
_space_group_IT_number 2
_symmetry_cell_setting triclinic
_symmetry_space_group_name_Hall '-P 1'
_symmetry_space_group_name_H-M 'P -1'
_atom_sites_solution_hydrogens geom
_atom_sites_solution_primary direct
_atom_sites_solution_secondary difmap
_audit_creation_method SHELXL-97
_cell_angle_alpha 87.132(4)
_cell_angle_beta 70.976(3)
_cell_angle_gamma 75.098(2)
_cell_formula_units_Z 2
_cell_length_a 8.2772(4)
_cell_length_b 9.0572(4)
_cell_length_c 12.6868(6)
_cell_measurement_reflns_used 4062
_cell_measurement_temperature 296(2)
_cell_measurement_theta_max 22.08
_cell_measurement_theta_min 2.33
_cell_volume 868.32(7)
_computing_cell_refinement 'SAINT (Bruker, 2007)'
_computing_data_collection 'APEX2 (Bruker, 2007)'
_computing_data_reduction 'SAINT (Bruker, 2007)'
_computing_molecular_graphics 'ORTEP-3 (Farrugia, 1997)'
_computing_publication_material 'SHELXL97 (Sheldrick, 2008)'
_computing_structure_refinement 'SHELXL97 (Sheldrick, 2008)'
_computing_structure_solution 'SHELXS97 (Sheldrick, 2008)'
_diffrn_ambient_temperature 296(2)
_diffrn_measured_fraction_theta_full 0.988
_diffrn_measured_fraction_theta_max 0.981
_diffrn_measurement_device_type 'Bruker APEXII CCD'
_diffrn_measurement_method \w
_diffrn_radiation_monochromator graphite
_diffrn_radiation_source 'fine-focus sealed tube'
_diffrn_radiation_type MoK\a
_diffrn_radiation_wavelength 0.71073
_diffrn_reflns_av_R_equivalents 0.0425
_diffrn_reflns_av_sigmaI/netI 0.0578
_diffrn_reflns_limit_h_max 11
_diffrn_reflns_limit_h_min -11
_diffrn_reflns_limit_k_max 12
_diffrn_reflns_limit_k_min -12
_diffrn_reflns_limit_l_max 16
_diffrn_reflns_limit_l_min -16
_diffrn_reflns_number 17474
_diffrn_reflns_theta_full 25.00
_diffrn_reflns_theta_max 28.36
_diffrn_reflns_theta_min 2.68
_diffrn_standards_decay_% 0
_exptl_absorpt_coefficient_mu 2.518
_exptl_absorpt_correction_T_max 0.8434
_exptl_absorpt_correction_T_min 0.4642
_exptl_absorpt_correction_type multi-scan
_exptl_absorpt_process_details '(SADABS; Bruker, 2007)'
_exptl_crystal_colour yellow
_exptl_crystal_density_diffrn 1.672
_exptl_crystal_density_method 'not measured'
_exptl_crystal_description needle
_exptl_crystal_F_000 440
_exptl_crystal_size_max 0.36
_exptl_crystal_size_mid 0.09
_exptl_crystal_size_min 0.07
_refine_diff_density_max 0.578
_refine_diff_density_min -0.404
_refine_ls_extinction_method none
_refine_ls_goodness_of_fit_ref 0.995
_refine_ls_hydrogen_treatment constr
_refine_ls_matrix_type full
_refine_ls_number_parameters 236
_refine_ls_number_reflns 4251
_refine_ls_number_restraints 0
_refine_ls_restrained_S_all 0.995
_refine_ls_R_factor_all 0.1013
_refine_ls_R_factor_gt 0.0435
_refine_ls_shift/su_max 0.001
_refine_ls_shift/su_mean 0.000
_refine_ls_structure_factor_coef Fsqd
_refine_ls_weighting_details 'calc w=1/[\s^2^(Fo^2^)+(0.0415P)^2^+0.5116P] where P=(Fo^2^+2Fc^2^)/3'
_refine_ls_weighting_scheme calc
_refine_ls_wR_factor_gt 0.0878
_refine_ls_wR_factor_ref 0.1064
_reflns_number_gt 2484
_reflns_number_total 4251
_reflns_threshold_expression I>2\s(I)
_cod_data_source_file pv2578.cif
_cod_data_source_block I
_cod_database_code 2236549
_cod_database_fobs_code 2236549

loop_
_symmetry_equiv_pos_as_xyz
'x, y, z'
'-x, -y, -z'

loop_
_atom_site_type_symbol
_atom_site_label
_atom_site_fract_x
_atom_site_fract_y
_atom_site_fract_z
_atom_site_U_iso_or_equiv
_atom_site_adp_type
_atom_site_calc_flag
_atom_site_refinement_flags
_atom_site_occupancy
_atom_site_symmetry_multiplicity
C C1 0.8000(4) 0.2966(4) 0.3910(3) 0.0429(8) Uani d . 1 1
C C2 0.8376(5) 0.4239(4) 0.4267(3) 0.0591(10) Uani d . 1 1
H H2 0.8240 0.4365 0.5017 0.071 Uiso calc R 1 1
C C3 0.8940(5) 0.5298(4) 0.3531(3) 0.0516(9) Uani d . 1 1
H H3 0.9165 0.6146 0.3784 0.062 Uiso calc R 1 1
C C4 0.9175(4) 0.5116(3) 0.2422(3) 0.0443(8) Uani d . 1 1
C C5 0.8801(4) 0.3880(3) 0.2041(3) 0.0385(7) Uani d . 1 1
H H5 0.8956 0.3769 0.1287 0.046 Uiso calc R 1 1
C C6 0.8192(4) 0.2795(3) 0.2783(2) 0.0371(7) Uani d . 1 1
C C7 0.7760(4) 0.1511(3) 0.2351(2) 0.0336(7) Uani d . 1 1
C C8 0.7034(4) 0.0381(4) 0.3145(2) 0.0438(8) Uani d . 1 1
H H8A 0.7315 -0.0590 0.2750 0.053 Uiso calc R 1 1
H H8B 0.5757 0.0744 0.3446 0.053 Uiso calc R 1 1
C C9 0.6400(6) 0.2323(5) 0.5848(3) 0.0799(13) Uani d . 1 1
H H9A 0.7166 0.2499 0.6229 0.120 Uiso calc R 1 1
H H9B 0.5874 0.1518 0.6195 0.120 Uiso calc R 1 1
H H9C 0.5488 0.3242 0.5886 0.120 Uiso calc R 1 1
C C10 0.7637(4) 0.0248(3) -0.0055(3) 0.0390(7) Uani d . 1 1
H H10 0.8022 0.1039 -0.0472 0.047 Uiso calc R 1 1
C C11 0.7208(4) -0.0903(3) -0.0607(2) 0.0362(7) Uani d . 1 1
C C12 0.6593(4) -0.2102(4) -0.0032(2) 0.0413(7) Uani d . 1 1
H H12 0.6451 -0.2187 0.0724 0.050 Uiso calc R 1 1
C C13 0.6194(4) -0.3163(4) -0.0580(3) 0.0454(8) Uani d . 1 1
H H13 0.5775 -0.3964 -0.0199 0.054 Uiso calc R 1 1
C C14 0.6428(4) -0.3016(4) -0.1703(3) 0.0404(7) Uani d . 1 1
C C15 0.7034(4) -0.1855(4) -0.2294(3) 0.0431(8) Uani d . 1 1
H H15 0.7184 -0.1782 -0.3052 0.052 Uiso calc R 1 1
C C16 0.7415(4) -0.0794(4) -0.1731(2) 0.0414(8) Uani d . 1 1
H H16 0.7820 0.0010 -0.2116 0.050 Uiso calc R 1 1
S S1 0.79259(11) 0.01247(9) 0.42342(6) 0.0432(2) Uani d . 1 1
O O1 0.9788(3) -0.0430(3) 0.37576(19) 0.0558(6) Uani d . 1 1
O O2 0.7010(3) -0.0721(3) 0.50933(18) 0.0569(6) Uani d . 1 1
O O3 0.6135(4) -0.3959(3) -0.3268(2) 0.0759(8) Uani d . 1 1
O O4 0.5483(5) -0.5195(3) -0.1767(3) 0.0898(10) Uani d . 1 1
N N1 0.7408(4) 0.1889(3) 0.4696(2) 0.0498(7) Uani d . 1 1
N N2 0.7990(3) 0.1447(3) 0.1299(2) 0.0404(6) Uani d . 1 1
N N3 0.7509(3) 0.0216(3) 0.0964(2) 0.0396(6) Uani d . 1 1
N N4 0.5998(4) -0.4145(4) -0.2289(3) 0.0559(8) Uani d . 1 1
Br Br1 1.00058(6) 0.65482(4) 0.13996(3) 0.06700(17) Uani d . 1 1

loop_
_atom_site_aniso_label
_atom_site_aniso_U_11
_atom_site_aniso_U_22
_atom_site_aniso_U_33
_atom_site_aniso_U_12
_atom_site_aniso_U_13
_atom_site_aniso_U_23
C1 0.048(2) 0.0466(19) 0.0369(18) -0.0160(15) -0.0144(15) -0.0020(15)
C2 0.076(3) 0.063(2) 0.046(2) -0.022(2) -0.0239(19) -0.0153(18)
C3 0.069(2) 0.0375(18) 0.058(2) -0.0180(17) -0.0296(18) -0.0092(16)
C4 0.051(2) 0.0363(17) 0.052(2) -0.0126(15) -0.0240(16) 0.0005(15)
C5 0.0415(19) 0.0375(16) 0.0399(18) -0.0096(14) -0.0175(14) -0.0018(14)
C6 0.0370(18) 0.0389(17) 0.0387(17) -0.0117(14) -0.0143(13) -0.0046(13)
C7 0.0338(17) 0.0365(16) 0.0320(17) -0.0101(13) -0.0115(13) -0.0018(13)
C8 0.050(2) 0.0496(19) 0.0379(18) -0.0230(16) -0.0139(15) 0.0011(15)
C9 0.094(3) 0.081(3) 0.046(2) -0.023(2) 0.006(2) -0.013(2)
C10 0.0408(19) 0.0436(17) 0.0361(18) -0.0185(14) -0.0109(14) 0.0002(14)
C11 0.0338(17) 0.0423(17) 0.0352(17) -0.0125(13) -0.0121(13) -0.0018(13)
C12 0.049(2) 0.0495(19) 0.0304(17) -0.0177(15) -0.0161(14) 0.0016(14)
C13 0.056(2) 0.0424(18) 0.046(2) -0.0217(16) -0.0201(16) 0.0032(15)
C14 0.0412(19) 0.0451(18) 0.0381(18) -0.0107(15) -0.0158(14) -0.0079(14)
C15 0.0395(19) 0.060(2) 0.0315(17) -0.0118(16) -0.0128(14) -0.0055(15)
C16 0.0431(19) 0.0498(19) 0.0353(18) -0.0197(15) -0.0123(14) 0.0032(14)
S1 0.0471(5) 0.0504(5) 0.0333(4) -0.0180(4) -0.0110(3) 0.0065(4)
O1 0.0443(15) 0.0642(15) 0.0522(14) -0.0085(11) -0.0126(11) 0.0132(12)
O2 0.0661(17) 0.0680(16) 0.0400(13) -0.0306(13) -0.0132(11) 0.0155(11)
O3 0.100(2) 0.091(2) 0.0488(17) -0.0368(17) -0.0284(15) -0.0191(15)
O4 0.143(3) 0.076(2) 0.085(2) -0.063(2) -0.055(2) 0.0059(17)
N1 0.064(2) 0.0584(18) 0.0280(14) -0.0241(15) -0.0083(12) -0.0028(12)
N2 0.0479(17) 0.0391(14) 0.0405(16) -0.0188(12) -0.0163(12) -0.0023(12)
N3 0.0482(16) 0.0375(14) 0.0382(16) -0.0167(12) -0.0157(12) -0.0036(11)
N4 0.058(2) 0.060(2) 0.057(2) -0.0167(16) -0.0241(15) -0.0144(16)
Br1 0.0932(4) 0.0392(2) 0.0830(3) -0.0297(2) -0.0394(2) 0.01409(18)

loop_
_atom_type_symbol
_atom_type_description
_atom_type_scat_dispersion_real
_atom_type_scat_dispersion_imag
_atom_type_scat_source
C C 0.0033 0.0016 'International Tables Vol C Tables 4.2.6.8 and 6.1.1.4'
H H 0.0000 0.0000 'International Tables Vol C Tables 4.2.6.8 and 6.1.1.4'
N N 0.0061 0.0033 'International Tables Vol C Tables 4.2.6.8 and 6.1.1.4'
O O 0.0106 0.0060 'International Tables Vol C Tables 4.2.6.8 and 6.1.1.4'
S S 0.1246 0.1234 'International Tables Vol C Tables 4.2.6.8 and 6.1.1.4'
Br Br -0.2901 2.4595 'International Tables Vol C Tables 4.2.6.8 and 6.1.1.4'

loop_
_geom_angle_atom_site_label_1
_geom_angle_atom_site_label_2
_geom_angle_atom_site_label_3
_geom_angle
C6 C1 C2 119.1(3)
C6 C1 N1 121.3(3)
C2 C1 N1 119.7(3)
C3 C2 C1 121.0(3)
C3 C2 H2 119.5
C1 C2 H2 119.5
C2 C3 C4 120.2(3)
C2 C3 H3 119.9
C4 C3 H3 119.9
C3 C4 C5 120.3(3)
C3 C4 Br1 120.3(2)
C5 C4 Br1 119.3(2)
C4 C5 C6 120.4(3)
C4 C5 H5 119.8
C6 C5 H5 119.8
C1 C6 C5 118.9(3)
C1 C6 C7 122.2(3)
C5 C6 C7 118.9(3)
N2 C7 C6 117.6(3)
N2 C7 C8 123.0(2)
C6 C7 C8 119.4(2)
C7 C8 S1 110.5(2)
C7 C8 H8A 109.6
S1 C8 H8A 109.6
C7 C8 H8B 109.6
S1 C8 H8B 109.6
H8A C8 H8B 108.1
N1 C9 H9A 109.5
N1 C9 H9B 109.5
H9A C9 H9B 109.5
N1 C9 H9C 109.5
H9A C9 H9C 109.5
H9B C9 H9C 109.5
N3 C10 C11 122.9(3)
N3 C10 H10 118.6
C11 C10 H10 118.6
C16 C11 C12 119.2(3)
C16 C11 C10 119.0(3)
C12 C11 C10 121.8(3)
C13 C12 C11 120.2(3)
C13 C12 H12 119.9
C11 C12 H12 119.9
C12 C13 C14 118.7(3)
C12 C13 H13 120.6
C14 C13 H13 120.6
C15 C14 C13 122.6(3)
C15 C14 N4 118.6(3)
C13 C14 N4 118.8(3)
C14 C15 C16 117.9(3)
C14 C15 H15 121.0
C16 C15 H15 121.0
C11 C16 C15 121.3(3)
C11 C16 H16 119.3
C15 C16 H16 119.3
O1 S1 O2 118.22(15)
O1 S1 N1 110.53(15)
O2 S1 N1 108.09(14)
O1 S1 C8 107.65(15)
O2 S1 C8 110.70(14)
N1 S1 C8 100.17(15)
C1 N1 C9 122.1(3)
C1 N1 S1 116.7(2)
C9 N1 S1 121.3(2)
C7 N2 N3 113.8(2)
C10 N3 N2 112.1(2)
O3 N4 O4 123.4(3)
O3 N4 C14 117.9(3)
O4 N4 C14 118.7(3)

loop_
_geom_bond_atom_site_label_1
_geom_bond_atom_site_label_2
_geom_bond_distance
C1 C6 1.398(4)
C1 C2 1.400(4)
C1 N1 1.420(4)
C2 C3 1.367(5)
C2 H2 0.9300
C3 C4 1.368(4)
C3 H3 0.9300
C4 C5 1.382(4)
C4 Br1 1.884(3)
C5 C6 1.400(4)
C5 H5 0.9300
C6 C7 1.478(4)
C7 N2 1.288(4)
C7 C8 1.497(4)
C8 S1 1.748(3)
C8 H8A 0.9700
C8 H8B 0.9700
C9 N1 1.443(4)
C9 H9A 0.9600
C9 H9B 0.9600
C9 H9C 0.9600
C10 N3 1.262(4)
C10 C11 1.459(4)
C10 H10 0.9300
C11 C16 1.380(4)
C11 C12 1.391(4)
C12 C13 1.376(4)
C12 H12 0.9300
C13 C14 1.379(4)
C13 H13 0.9300
C14 C15 1.366(4)
C14 N4 1.470(4)
C15 C16 1.381(4)
C15 H15 0.9300
C16 H16 0.9300
S1 O1 1.420(2)
S1 O2 1.423(2)
S1 N1 1.631(3)
O3 N4 1.217(4)
O4 N4 1.219(4)
N2 N3 1.402(3)

loop_
_geom_hbond_atom_site_label_D
_geom_hbond_atom_site_label_H
_geom_hbond_atom_site_label_A
_geom_hbond_site_symmetry_A
_geom_hbond_distance_DH
_geom_hbond_distance_HA
_geom_hbond_distance_DA
_geom_hbond_angle_DHA
C2 H2 O3 1_566 0.93 2.56 3.325(4) 139
C8 H8B O2 2_656 0.97 2.44 3.310(4) 150
C13 H13 O4 2_645 0.93 2.53 3.306(5) 141
C15 H15 O2 1_554 0.93 2.53 3.426(4) 162
C16 H16 O1 2_755 0.93 2.45 3.218(4) 139

loop_
_geom_torsion_atom_site_label_1
_geom_torsion_atom_site_label_2
_geom_torsion_atom_site_label_3
_geom_torsion_atom_site_label_4
_geom_torsion
C6 C1 C2 C3 -0.6(5)
N1 C1 C2 C3 -179.7(3)
C1 C2 C3 C4 -1.1(6)
C2 C3 C4 C5 1.7(5)
C2 C3 C4 Br1 -178.5(3)
C3 C4 C5 C6 -0.5(5)
Br1 C4 C5 C6 179.6(2)
C2 C1 C6 C5 1.7(5)
N1 C1 C6 C5 -179.2(3)
C2 C1 C6 C7 -177.8(3)
N1 C1 C6 C7 1.2(5)
C4 C5 C6 C1 -1.2(5)
C4 C5 C6 C7 178.4(3)
C1 C6 C7 N2 -179.6(3)
C5 C6 C7 N2 0.8(4)
C1 C6 C7 C8 2.2(4)
C5 C6 C7 C8 -177.4(3)
N2 C7 C8 S1 148.6(3)
C6 C7 C8 S1 -33.3(4)
N3 C10 C11 C16 -178.9(3)
N3 C10 C11 C12 1.2(5)
C16 C11 C12 C13 -0.1(5)
C10 C11 C12 C13 179.7(3)
C11 C12 C13 C14 0.4(5)
C12 C13 C14 C15 -0.3(5)
C12 C13 C14 N4 -179.8(3)
C13 C14 C15 C16 -0.2(5)
N4 C14 C15 C16 179.3(3)
C12 C11 C16 C15 -0.3(5)
C10 C11 C16 C15 179.8(3)
C14 C15 C16 C11 0.5(5)
C7 C8 S1 O1 -60.1(3)
C7 C8 S1 O2 169.3(2)
C7 C8 S1 N1 55.4(2)
C6 C1 N1 C9 -149.0(4)
C2 C1 N1 C9 30.0(5)
C6 C1 N1 S1 31.0(4)
C2 C1 N1 S1 -149.9(3)
O1 S1 N1 C1 57.5(3)
O2 S1 N1 C1 -171.7(2)
C8 S1 N1 C1 -55.9(3)
O1 S1 N1 C9 -122.5(3)
O2 S1 N1 C9 8.3(4)
C8 S1 N1 C9 124.2(3)
C6 C7 N2 N3 -178.5(3)
C8 C7 N2 N3 -0.4(4)
C11 C10 N3 N2 -179.8(3)
C7 N2 N3 C10 175.5(3)
C15 C14 N4 O3 -2.8(5)
C13 C14 N4 O3 176.7(3)
C15 C14 N4 O4 178.9(3)
C13 C14 N4 O4 -1.6(5)
